data_7153862
loop_
_publ_author_name
'Srivastava, Abhijeet'
'Shukla, Gaurav'
'Nagaraju, Anugula'
'Verma, Girijesh Kumar'
'Raghuvanshi, Keshav'
'Jones, Raymond C. F.'
'Singh, Maya Shankar'

_publ_section_title
;
 In(OTf)3-catalysed one-pot versatile pyrrole synthesis through domino
 annulation of \a-oxoketene-N,S-acetals with nitroolefins.
;
_journal_issue 29
_journal_name_full 'Organic &amp; biomolecular chemistry'
_journal_page_first 5484
_journal_page_last 5491
_journal_paper_doi 10.1039/c4ob00781f
_journal_volume 12
_journal_year 2014
_chemical_formula_moiety 'C31 H25 N O S'
_chemical_formula_sum 'C31 H25 N O S'
_chemical_formula_weight 459.58
_chemical_name_systematic
;
 ?
;
_space_group_IT_number 15
_symmetry_cell_setting monoclinic
_symmetry_space_group_name_Hall '-C 2yc'
_symmetry_space_group_name_H-M 'C 1 2/c 1'
_atom_sites_solution_hydrogens geom
_atom_sites_solution_primary direct
_atom_sites_solution_secondary difmap
_audit_creation_method SHELXL-97
_cell_angle_alpha 90.00
_cell_angle_beta 92.479(5)
_cell_angle_gamma 90.00
_cell_formula_units_Z 8
_cell_length_a 30.216(2)
_cell_length_b 5.9581(4)
_cell_length_c 26.7531(16)
_cell_measurement_reflns_used 2329
_cell_measurement_temperature 293(2)
_cell_measurement_theta_max 28.9309
_cell_measurement_theta_min 3.2738
_cell_volume 4811.9(5)
_computing_structure_refinement 'SHELXL-97 (Sheldrick, 2008)'
_diffrn_ambient_temperature 293(2)
_diffrn_measured_fraction_theta_full 0.998
_diffrn_measured_fraction_theta_max 0.856
_diffrn_radiation_monochromator graphite
_diffrn_radiation_source 'fine-focus sealed tube'
_diffrn_radiation_type MoK\a
_diffrn_radiation_wavelength 0.71073
_diffrn_reflns_av_R_equivalents 0.0223
_diffrn_reflns_av_sigmaI/netI 0.0422
_diffrn_reflns_limit_h_max 27
_diffrn_reflns_limit_h_min -40
_diffrn_reflns_limit_k_max 7
_diffrn_reflns_limit_k_min -6
_diffrn_reflns_limit_l_max 34
_diffrn_reflns_limit_l_min -30
_diffrn_reflns_number 10825
_diffrn_reflns_theta_full 25.00
_diffrn_reflns_theta_max 28.99
_diffrn_reflns_theta_min 3.28
_exptl_absorpt_coefficient_mu 0.159
_exptl_crystal_density_diffrn 1.269
_exptl_crystal_density_method 'not measured'
_exptl_crystal_F_000 1936
_exptl_crystal_size_max 0.4
_exptl_crystal_size_mid 0.3
_exptl_crystal_size_min 0.2
_refine_diff_density_max 0.195
_refine_diff_density_min -0.286
_refine_diff_density_rms 0.039
_refine_ls_extinction_method none
_refine_ls_goodness_of_fit_ref 1.032
_refine_ls_hydrogen_treatment mixed
_refine_ls_matrix_type full
_refine_ls_number_parameters 309
_refine_ls_number_reflns 5456
_refine_ls_number_restraints 0
_refine_ls_restrained_S_all 1.032
_refine_ls_R_factor_all 0.0829
_refine_ls_R_factor_gt 0.0500
_refine_ls_shift/su_max 0.001
_refine_ls_shift/su_mean 0.000
_refine_ls_structure_factor_coef Fsqd
_refine_ls_weighting_details 'calc w=1/[\s^2^(Fo^2^)+(0.0385P)^2^+3.2973P] where P=(Fo^2^+2Fc^2^)/3'
_refine_ls_weighting_scheme calc
_refine_ls_wR_factor_gt 0.1020
_refine_ls_wR_factor_ref 0.1199
_reflns_number_gt 3715
_reflns_number_total 5456
_reflns_threshold_expression >2\s(I)
_cod_data_source_file c4ob00781f2.cif
_cod_data_source_block sai-ab-18a
_cod_depositor_comments 'Adding full bibliography for 7153861--7153862.cif.'
_cod_original_cell_volume 4811.8(5)
_cod_database_code 7153862

loop_
_symmetry_equiv_pos_as_xyz
'x, y, z'
'-x, y, -z+1/2'
'x+1/2, y+1/2, z'
'-x+1/2, y+1/2, -z+1/2'
'-x, -y, -z'
'x, -y, z-1/2'
'-x+1/2, -y+1/2, -z'
'x+1/2, -y+1/2, z-1/2'

loop_
_atom_site_label
_atom_site_type_symbol
_atom_site_fract_x
_atom_site_fract_y
_atom_site_fract_z
_atom_site_U_iso_or_equiv
_atom_site_adp_type
_atom_site_occupancy
_atom_site_symmetry_multiplicity
_atom_site_calc_flag
_atom_site_refinement_flags
S1 S 0.015009(18) 0.66063(11) 0.44230(2) 0.05558(18) Uani 1 1 d .
C7 C 0.24254(6) 0.9765(3) 0.43068(7) 0.0368(4) Uani 1 1 d .
N1 N 0.02891(5) 0.5556(3) 0.34407(6) 0.0403(4) Uani 1 1 d .
C0AA C 0.08937(6) 0.7477(3) 0.32412(7) 0.0364(4) Uani 1 1 d .
C17 C 0.12487(6) 0.8324(3) 0.29278(7) 0.0366(4) Uani 1 1 d .
C10 C 0.15003(6) 0.9638(3) 0.41581(7) 0.0359(4) Uani 1 1 d .
C13 C 0.10062(6) 0.9636(3) 0.40974(8) 0.0433(5) Uani 1 1 d .
C1 C 0.29160(6) 0.9851(3) 0.43864(7) 0.0394(5) Uani 1 1 d .
C8 C 0.21652(6) 1.1605(3) 0.44212(7) 0.0406(5) Uani 1 1 d .
H5A H 0.2301 1.2905 0.4545 0.049 Uiso 1 1 calc R
C14 C 0.07830(6) 0.8060(3) 0.37395(7) 0.0384(4) Uani 1 1 d .
C12 C 0.22114(6) 0.7856(3) 0.41220(7) 0.0402(5) Uani 1 1 d .
H7A H 0.2378 0.6592 0.4050 0.048 Uiso 1 1 calc R
C15 C 0.04058(6) 0.6862(3) 0.38523(7) 0.0405(5) Uani 1 1 d .
C11 C 0.17560(6) 0.7796(3) 0.40426(7) 0.0390(4) Uani 1 1 d .
H9A H 0.1621 0.6510 0.3911 0.047 Uiso 1 1 calc R
O1 O 0.07913(5) 1.0904(3) 0.43482(7) 0.0749(6) Uani 1 1 d .
C1BA C -0.00703(6) 0.4005(3) 0.33717(7) 0.0393(5) Uani 1 1 d .
C9 C 0.17088(6) 1.1538(3) 0.43546(7) 0.0399(4) Uani 1 1 d .
H2B H 0.1541 1.2773 0.4442 0.048 Uiso 1 1 calc R
C3BA C 0.14149(6) 0.6967(3) 0.25598(8) 0.0426(5) Uani 1 1 d .
H3B H 0.1307 0.5512 0.2521 0.051 Uiso 1 1 calc R
C6 C 0.31498(7) 0.8057(4) 0.45940(8) 0.0493(5) Uani 1 1 d .
H4B H 0.3000 0.6753 0.4676 0.059 Uiso 1 1 calc R
C18 C 0.14225(6) 1.0481(3) 0.29752(8) 0.0439(5) Uani 1 1 d .
H5B H 0.1317 1.1450 0.3215 0.053 Uiso 1 1 calc R
C16 C 0.05836(6) 0.5957(3) 0.30749(7) 0.0407(5) Uani 1 1 d .
H6B H 0.0573 0.5292 0.2760 0.049 Uiso 1 1 calc R
C20 C 0.19107(6) 0.9843(4) 0.22966(8) 0.0482(5) Uani 1 1 d .
C8BA C -0.04967(6) 0.4596(4) 0.34869(8) 0.0465(5) Uani 1 1 d .
H8B H -0.0553 0.5993 0.3626 0.056 Uiso 1 1 calc R
C9BA C -0.08389(7) 0.3093(4) 0.33940(8) 0.0532(6) Uani 1 1 d .
H9B H -0.1126 0.3471 0.3475 0.064 Uiso 1 1 calc R
C5 C 0.36058(7) 0.8185(4) 0.46809(9) 0.0587(6) Uani 1 1 d .
H0C H 0.3758 0.6967 0.4821 0.070 Uiso 1 1 calc R
C1CA C 0.00136(7) 0.1935(4) 0.31642(8) 0.0479(5) Uani 1 1 d .
H1C H 0.0301 0.1530 0.3092 0.058 Uiso 1 1 calc R
C19 C 0.17520(7) 1.1194(4) 0.26675(8) 0.0486(5) Uani 1 1 d .
H2C H 0.1870 1.2626 0.2712 0.058 Uiso 1 1 calc R
C2 C 0.31505(7) 1.1755(4) 0.42622(9) 0.0524(6) Uani 1 1 d .
H3C H 0.3001 1.2976 0.4119 0.063 Uiso 1 1 calc R
C3 C 0.36059(7) 1.1856(4) 0.43497(10) 0.0634(7) Uani 1 1 d .
H4C H 0.3759 1.3142 0.4262 0.076 Uiso 1 1 calc R
C5CA C 0.17363(6) 0.7716(4) 0.22483(8) 0.0487(5) Uani 1 1 d .
H5C H 0.1837 0.6766 0.2002 0.058 Uiso 1 1 calc R
C4 C 0.38324(7) 1.0089(5) 0.45626(9) 0.0621(7) Uani 1 1 d .
H6C H 0.4137 1.0179 0.4626 0.075 Uiso 1 1 calc R
C7CA C -0.07572(7) 0.1043(4) 0.31819(9) 0.0558(6) Uani 1 1 d .
H7C H -0.0989 0.0043 0.3117 0.067 Uiso 1 1 calc R
C8CA C -0.03339(8) 0.0471(4) 0.30650(9) 0.0566(6) Uani 1 1 d .
H8C H -0.0281 -0.0912 0.2918 0.068 Uiso 1 1 calc R
C9CA C -0.02015(7) 0.9056(4) 0.44227(9) 0.0647(7) Uani 1 1 d .
H9CA H -0.0409 0.8994 0.4141 0.097 Uiso 1 1 calc R
H9CB H -0.0023 1.0382 0.4401 0.097 Uiso 1 1 calc R
H9CC H -0.0360 0.9094 0.4726 0.097 Uiso 1 1 calc R
C0DA C 0.22518(8) 1.0695(5) 0.19446(10) 0.0744(8) Uani 1 1 d .
H0DB H 0.2400 0.9445 0.1800 0.112 Uiso 1 1 calc R
H0DC H 0.2464 1.1614 0.2127 0.112 Uiso 1 1 calc R
H0DA H 0.2107 1.1568 0.1684 0.112 Uiso 1 1 calc R

loop_
_atom_site_aniso_label
_atom_site_aniso_U_11
_atom_site_aniso_U_22
_atom_site_aniso_U_33
_atom_site_aniso_U_23
_atom_site_aniso_U_13
_atom_site_aniso_U_12
S1 0.0458(3) 0.0877(4) 0.0336(3) -0.0035(3) 0.0054(2) -0.0161(3)
C7 0.0345(10) 0.0434(11) 0.0327(10) 0.0013(8) 0.0035(8) -0.0045(8)
N1 0.0355(8) 0.0519(10) 0.0336(9) -0.0038(8) 0.0014(7) -0.0109(7)
C0AA 0.0322(9) 0.0419(10) 0.0352(10) 0.0004(8) 0.0015(8) -0.0017(8)
C17 0.0306(9) 0.0427(11) 0.0362(10) 0.0045(9) -0.0004(8) 0.0003(8)
C10 0.0345(10) 0.0429(11) 0.0304(10) -0.0029(8) 0.0021(8) -0.0053(8)
C13 0.0343(10) 0.0529(12) 0.0429(12) -0.0091(10) 0.0038(9) -0.0066(9)
C1 0.0340(10) 0.0505(12) 0.0341(10) -0.0028(9) 0.0039(8) -0.0008(9)
C8 0.0376(10) 0.0403(11) 0.0438(11) -0.0055(9) 0.0001(8) -0.0073(9)
C14 0.0297(9) 0.0487(11) 0.0366(10) -0.0044(9) -0.0002(8) -0.0025(8)
C12 0.0390(10) 0.0425(11) 0.0393(11) -0.0024(9) 0.0044(8) 0.0023(9)
C15 0.0320(9) 0.0557(12) 0.0338(10) -0.0048(9) 0.0007(8) -0.0054(9)
C11 0.0406(10) 0.0395(11) 0.0368(10) -0.0047(8) 0.0012(8) -0.0079(9)
O1 0.0398(8) 0.0940(13) 0.0916(14) -0.0518(11) 0.0111(9) -0.0053(8)
C1BA 0.0375(10) 0.0499(12) 0.0301(10) 0.0002(9) -0.0031(8) -0.0099(9)
C9 0.0371(10) 0.0415(11) 0.0410(11) -0.0047(9) 0.0016(8) 0.0004(9)
C3BA 0.0409(11) 0.0408(11) 0.0462(12) 0.0019(9) 0.0056(9) 0.0015(9)
C6 0.0423(11) 0.0595(13) 0.0463(12) 0.0087(11) 0.0042(9) -0.0009(10)
C18 0.0425(11) 0.0447(12) 0.0442(12) 0.0008(9) 0.0010(9) -0.0024(9)
C16 0.0392(10) 0.0506(12) 0.0325(10) -0.0028(9) 0.0039(8) -0.0056(9)
C20 0.0340(11) 0.0629(14) 0.0477(13) 0.0148(11) 0.0016(9) -0.0006(10)
C8BA 0.0413(11) 0.0524(12) 0.0460(12) -0.0064(10) 0.0021(9) -0.0070(10)
C9BA 0.0372(11) 0.0717(15) 0.0503(13) -0.0028(12) -0.0011(9) -0.0144(11)
C5 0.0439(12) 0.0827(17) 0.0498(14) 0.0073(13) 0.0034(10) 0.0133(12)
C1CA 0.0438(11) 0.0534(13) 0.0465(12) -0.0019(10) 0.0016(9) -0.0040(10)
C19 0.0423(11) 0.0479(12) 0.0551(13) 0.0100(10) -0.0030(10) -0.0105(10)
C2 0.0408(11) 0.0538(13) 0.0629(15) 0.0020(11) 0.0050(10) -0.0037(10)
C3 0.0421(12) 0.0698(16) 0.0790(18) -0.0016(14) 0.0109(12) -0.0131(12)
C5CA 0.0417(11) 0.0587(14) 0.0464(12) 0.0037(10) 0.0097(9) 0.0069(10)
C4 0.0338(11) 0.0944(19) 0.0584(15) -0.0077(14) 0.0043(10) -0.0035(13)
C7CA 0.0517(13) 0.0650(15) 0.0499(13) -0.0024(11) -0.0071(11) -0.0252(12)
C8CA 0.0653(15) 0.0513(13) 0.0528(14) -0.0077(11) -0.0011(12) -0.0113(12)
C9CA 0.0418(12) 0.106(2) 0.0468(13) -0.0244(13) 0.0072(10) -0.0071(13)
C0DA 0.0565(15) 0.096(2) 0.0716(18) 0.0173(16) 0.0183(13) -0.0141(14)

loop_
_atom_type_symbol
_atom_type_description
_atom_type_scat_dispersion_real
_atom_type_scat_dispersion_imag
_atom_type_scat_source
C C 0.0033 0.0016 'International Tables Vol C Tables 4.2.6.8 and 6.1.1.4'
H H 0.0000 0.0000 'International Tables Vol C Tables 4.2.6.8 and 6.1.1.4'
N N 0.0061 0.0033 'International Tables Vol C Tables 4.2.6.8 and 6.1.1.4'
O O 0.0106 0.0060 'International Tables Vol C Tables 4.2.6.8 and 6.1.1.4'
S S 0.1246 0.1234 'International Tables Vol C Tables 4.2.6.8 and 6.1.1.4'

loop_
_geom_angle_atom_site_label_1
_geom_angle_atom_site_label_2
_geom_angle_atom_site_label_3
_geom_angle
C15 S1 C9CA 102.21(11)
C12 C7 C8 117.70(17)
C12 C7 C1 121.62(17)
C8 C7 C1 120.68(17)
C16 N1 C15 108.62(15)
C16 N1 C1BA 122.15(16)
C15 N1 C1BA 129.22(16)
C16 C0AA C14 106.27(16)
C16 C0AA C17 123.14(17)
C14 C0AA C17 130.53(17)
C3BA C17 C18 117.17(18)
C3BA C17 C0AA 119.88(17)
C18 C17 C0AA 122.94(18)
C11 C10 C9 118.86(17)
C11 C10 C13 122.62(17)
C9 C10 C13 118.48(17)
O1 C13 C14 120.73(17)
O1 C13 C10 119.59(18)
C14 C13 C10 119.68(17)
C6 C1 C2 118.09(18)
C6 C1 C7 121.24(18)
C2 C1 C7 120.66(18)
C9 C8 C7 121.25(18)
C15 C14 C0AA 107.75(16)
C15 C14 C13 122.66(17)
C0AA C14 C13 129.59(17)
C11 C12 C7 121.39(18)
N1 C15 C14 107.43(16)
N1 C15 S1 122.69(14)
C14 C15 S1 129.25(15)
C12 C11 C10 120.36(17)
C1CA C1BA C8BA 120.39(18)
C1CA C1BA N1 118.50(17)
C8BA C1BA N1 121.04(18)
C8 C9 C10 120.40(18)
C5CA C3BA C17 121.78(19)
C1 C6 C5 120.7(2)
C19 C18 C17 120.5(2)
C0AA C16 N1 109.92(17)
C5CA C20 C19 117.47(19)
C5CA C20 C0DA 121.3(2)
C19 C20 C0DA 121.2(2)
C9BA C8BA C1BA 119.5(2)
C7CA C9BA C8BA 120.2(2)
C4 C5 C6 120.6(2)
C1BA C1CA C8CA 119.3(2)
C20 C19 C18 121.9(2)
C1 C2 C3 120.6(2)
C4 C3 C2 120.8(2)
C20 C5CA C3BA 121.1(2)
C3 C4 C5 119.2(2)
C8CA C7CA C9BA 120.1(2)
C7CA C8CA C1CA 120.5(2)

loop_
_geom_bond_atom_site_label_1
_geom_bond_atom_site_label_2
_geom_bond_distance
S1 C15 1.747(2)
S1 C9CA 1.805(3)
C7 C12 1.389(3)
C7 C8 1.391(3)
C7 C1 1.489(2)
N1 C16 1.372(2)
N1 C15 1.382(2)
N1 C1BA 1.432(2)
C0AA C16 1.363(3)
C0AA C14 1.431(3)
C0AA C17 1.479(2)
C17 C3BA 1.385(3)
C17 C18 1.392(3)
C10 C11 1.385(3)
C10 C9 1.387(3)
C10 C13 1.495(3)
C13 O1 1.217(2)
C13 C14 1.483(3)
C1 C6 1.384(3)
C1 C2 1.386(3)
C8 C9 1.384(2)
C14 C15 1.389(3)
C12 C11 1.384(2)
C1BA C1CA 1.381(3)
C1BA C8BA 1.383(3)
C3BA C5CA 1.381(3)
C6 C5 1.389(3)
C18 C19 1.386(3)
C20 C5CA 1.376(3)
C20 C19 1.380(3)
C20 C0DA 1.513(3)
C8BA C9BA 1.382(3)
C9BA C7CA 1.373(3)
C5 C4 1.369(3)
C1CA C8CA 1.382(3)
C2 C3 1.387(3)
C3 C4 1.366(3)
C7CA C8CA 1.373(3)
